data_4346189
loop_
_publ_author_name
'Scheibel, Markus G.'
'Abbenseth, Josh'
'Kinauer, Markus'
'Heinemann, Frank W.'
'W\"urtele, Christian'
'de Bruin, Bas'
'Schneider, Sven'

_publ_section_title
;
 Homolytic N-H activation of ammonia: hydrogen transfer of parent iridium
 ammine, amide, imide, and nitride species.
;
_journal_issue 19
_journal_name_full 'Inorganic chemistry'
_journal_page_first 9290
_journal_page_last 9302
_journal_paper_doi 10.1021/acs.inorgchem.5b00829
_journal_volume 54
_journal_year 2015
_chemical_formula_moiety 'C20 H42 Ir N2 P2'
_chemical_formula_sum 'C20 H42 Ir N2 P2'
_chemical_formula_weight 564.70
_space_group_IT_number 2
_space_group_name_Hall '-P 1'
_space_group_name_H-M_alt 'P -1'
_symmetry_cell_setting triclinic
_symmetry_space_group_name_Hall '-P 1'
_symmetry_space_group_name_H-M 'P -1'
_atom_sites_solution_hydrogens 'geom except N2 bound hydrogens difmap'
_atom_sites_solution_primary direct
_atom_sites_solution_secondary difmap
_audit_creation_method SHELXL-97
_cell_angle_alpha 79.3270(10)
_cell_angle_beta 89.5590(10)
_cell_angle_gamma 69.0310(10)
_cell_formula_units_Z 2
_cell_length_a 8.4131(5)
_cell_length_b 11.6567(7)
_cell_length_c 13.0591(8)
_cell_measurement_reflns_used 9966
_cell_measurement_temperature 100(2)
_cell_measurement_theta_max 29.58
_cell_measurement_theta_min 2.61
_cell_volume 1172.79(12)
_computing_cell_refinement 'Bruker SAINT'
_computing_data_collection 'Bruker APEX2'
_computing_data_reduction 'Bruker SAINT'
_computing_molecular_graphics 'SHELXTL 6.12 (Bruker AXS, 2002)'
_computing_publication_material 'SHELXTL 6.12 (Bruker AXS, 2002)'
_computing_structure_refinement 'SHELXTL 6.12 (Bruker AXS, 2002)'
_computing_structure_solution 'SHELXTL 6.12 (Bruker AXS, 2002)'
_diffrn_ambient_temperature 100(2)
_diffrn_detector_area_resol_mean 83.33
_diffrn_measured_fraction_theta_full 0.996
_diffrn_measured_fraction_theta_max 0.996
_diffrn_measurement_device_type 'Bruker Kappa APEX II CCD area detector'
_diffrn_measurement_method 'phi and omega scans'
_diffrn_radiation_monochromator 'Quazar focussing montel optics'
_diffrn_radiation_source 'ImuS micro-focus tube'
_diffrn_radiation_type MoK\a
_diffrn_radiation_wavelength 0.71073
_diffrn_reflns_av_R_equivalents 0.0273
_diffrn_reflns_av_sigmaI/netI 0.0250
_diffrn_reflns_limit_h_max 11
_diffrn_reflns_limit_h_min -8
_diffrn_reflns_limit_k_max 16
_diffrn_reflns_limit_k_min -15
_diffrn_reflns_limit_l_max 18
_diffrn_reflns_limit_l_min -18
_diffrn_reflns_number 24697
_diffrn_reflns_theta_full 29.62
_diffrn_reflns_theta_max 29.62
_diffrn_reflns_theta_min 1.91
_exptl_absorpt_coefficient_mu 5.835
_exptl_absorpt_correction_T_max 0.746
_exptl_absorpt_correction_T_min 0.671
_exptl_absorpt_correction_type multi-scan
_exptl_absorpt_process_details 'SADABS, Bruker-AXS, 2009'
_exptl_crystal_colour green
_exptl_crystal_density_diffrn 1.599
_exptl_crystal_density_method 'not measured'
_exptl_crystal_description block
_exptl_crystal_F_000 566
_exptl_crystal_size_max 0.11
_exptl_crystal_size_mid 0.08
_exptl_crystal_size_min 0.07
_refine_diff_density_max 1.196
_refine_diff_density_min -0.615
_refine_diff_density_rms 0.091
_refine_ls_extinction_method none
_refine_ls_goodness_of_fit_ref 1.039
_refine_ls_hydrogen_treatment mixed
_refine_ls_matrix_type full
_refine_ls_number_parameters 244
_refine_ls_number_reflns 6590
_refine_ls_number_restraints 0
_refine_ls_restrained_S_all 1.039
_refine_ls_R_factor_all 0.0183
_refine_ls_R_factor_gt 0.0163
_refine_ls_shift/su_max 0.007
_refine_ls_shift/su_mean 0.000
_refine_ls_structure_factor_coef Fsqd
_refine_ls_weighting_details 'calc w=1/[\s^2^(Fo^2^)+(0.0177P)^2^+0.1220P] where P=(Fo^2^+2Fc^2^)/3'
_refine_ls_weighting_scheme calc
_refine_ls_wR_factor_gt 0.0361
_refine_ls_wR_factor_ref 0.0369
_reflns_number_gt 6213
_reflns_number_total 6590
_reflns_threshold_expression >2sigma(I)
_cod_data_source_file ic5b00829_si_002.cif
_cod_data_source_block msb1204
_cod_original_sg_symbol_Hall -P1
_cod_original_sg_symbol_H-M P-1
_cod_database_code 4346189

loop_
_symmetry_equiv_pos_as_xyz
'x, y, z'
'-x, -y, -z'

loop_
_atom_site_label
_atom_site_type_symbol
_atom_site_fract_x
_atom_site_fract_y
_atom_site_fract_z
_atom_site_U_iso_or_equiv
_atom_site_adp_type
_atom_site_occupancy
_atom_site_symmetry_multiplicity
_atom_site_calc_flag
_atom_site_refinement_flags
Ir1 Ir 0.722937(9) 0.966417(6) 0.740300(5) 0.01190(2) Uani 1 1 d .
P1 P 0.72550(6) 1.16737(4) 0.70014(4) 0.01314(9) Uani 1 1 d .
P2 P 0.72293(6) 0.77452(4) 0.82603(4) 0.01300(9) Uani 1 1 d .
N1 N 0.7926(2) 0.97715(15) 0.88483(12) 0.0150(3) Uani 1 1 d .
N2 N 0.6548(2) 0.95584(17) 0.60085(13) 0.0188(3) Uani 1 1 d .
H2A H 0.633(3) 1.009(2) 0.546(2) 0.028 Uiso 1 1 d .
H2B H 0.641(3) 0.892(2) 0.5827(19) 0.028 Uiso 1 1 d .
C1 C 0.8169(3) 1.08315(18) 0.90218(14) 0.0168(4) Uani 1 1 d .
H1 H 0.8511 1.0857 0.9706 0.020 Uiso 1 1 calc R
C2 C 0.7936(3) 1.18313(18) 0.82506(14) 0.0170(4) Uani 1 1 d .
H2 H 0.8117 1.2560 0.8359 0.020 Uiso 1 1 calc R
C3 C 0.8107(2) 0.88028(18) 0.96861(14) 0.0170(4) Uani 1 1 d .
H3 H 0.8424 0.8876 1.0361 0.020 Uiso 1 1 calc R
C4 C 0.7847(2) 0.77609(18) 0.95682(14) 0.0170(4) Uani 1 1 d .
H4 H 0.7979 0.7085 1.0134 0.020 Uiso 1 1 calc R
C5 C 0.5077(3) 1.29436(18) 0.67010(15) 0.0183(4) Uani 1 1 d .
C6 C 0.4337(3) 1.2987(3) 0.56264(18) 0.0388(6) Uani 1 1 d .
H6A H 0.3146 1.3564 0.5532 0.058 Uiso 1 1 calc R
H6B H 0.4393 1.2147 0.5570 0.058 Uiso 1 1 calc R
H6C H 0.4996 1.3278 0.5086 0.058 Uiso 1 1 calc R
C7 C 0.5035(3) 1.4239(2) 0.6798(2) 0.0384(6) Uani 1 1 d .
H7A H 0.5729 1.4512 0.6272 0.058 Uiso 1 1 calc R
H7B H 0.5493 1.4202 0.7496 0.058 Uiso 1 1 calc R
H7C H 0.3855 1.4836 0.6689 0.058 Uiso 1 1 calc R
C8 C 0.3943(3) 1.2566(2) 0.75246(19) 0.0306(5) Uani 1 1 d .
H8A H 0.2791 1.3205 0.7422 0.046 Uiso 1 1 calc R
H8B H 0.4425 1.2494 0.8225 0.046 Uiso 1 1 calc R
H8C H 0.3890 1.1758 0.7452 0.046 Uiso 1 1 calc R
C9 C 0.8876(3) 1.19613(17) 0.60890(14) 0.0162(4) Uani 1 1 d .
C10 C 1.0588(3) 1.0958(2) 0.65631(18) 0.0271(5) Uani 1 1 d .
H10A H 1.0497 1.0130 0.6674 0.041 Uiso 1 1 calc R
H10B H 1.0873 1.1126 0.7233 0.041 Uiso 1 1 calc R
H10C H 1.1485 1.0980 0.6085 0.041 Uiso 1 1 calc R
C11 C 0.8540(3) 1.1745(2) 0.50043(16) 0.0281(5) Uani 1 1 d .
H11A H 0.7527 1.2435 0.4655 0.042 Uiso 1 1 calc R
H11B H 0.8349 1.0953 0.5072 0.042 Uiso 1 1 calc R
H11C H 0.9527 1.1707 0.4590 0.042 Uiso 1 1 calc R
C12 C 0.9020(3) 1.3250(2) 0.59987(18) 0.0285(5) Uani 1 1 d .
H12A H 1.0042 1.3257 0.5636 0.043 Uiso 1 1 calc R
H12B H 0.9103 1.3423 0.6699 0.043 Uiso 1 1 calc R
H12C H 0.8008 1.3894 0.5604 0.043 Uiso 1 1 calc R
C13 C 0.5070(3) 0.76104(18) 0.83561(15) 0.0178(4) Uani 1 1 d .
C14 C 0.3883(3) 0.8879(2) 0.85719(18) 0.0257(5) Uani 1 1 d .
H14A H 0.3899 0.9550 0.7999 0.038 Uiso 1 1 calc R
H14B H 0.4275 0.9015 0.9228 0.038 Uiso 1 1 calc R
H14C H 0.2719 0.8884 0.8625 0.038 Uiso 1 1 calc R
C15 C 0.4960(3) 0.6586(2) 0.92534(17) 0.0268(5) Uani 1 1 d .
H15A H 0.3766 0.6663 0.9318 0.040 Uiso 1 1 calc R
H15B H 0.5415 0.6682 0.9908 0.040 Uiso 1 1 calc R
H15C H 0.5628 0.5760 0.9106 0.040 Uiso 1 1 calc R
C16 C 0.4456(3) 0.7438(2) 0.73172(16) 0.0257(5) Uani 1 1 d .
H16A H 0.5151 0.6607 0.7190 0.039 Uiso 1 1 calc R
H16B H 0.4565 0.8083 0.6752 0.039 Uiso 1 1 calc R
H16C H 0.3259 0.7514 0.7343 0.039 Uiso 1 1 calc R
C17 C 0.8887(3) 0.63098(17) 0.79146(15) 0.0176(4) Uani 1 1 d .
C18 C 0.8855(3) 0.50636(18) 0.85322(16) 0.0232(4) Uani 1 1 d .
H18A H 0.7814 0.4949 0.8322 0.035 Uiso 1 1 calc R
H18B H 0.8875 0.5073 0.9281 0.035 Uiso 1 1 calc R
H18C H 0.9854 0.4373 0.8388 0.035 Uiso 1 1 calc R
C19 C 0.8727(3) 0.63395(19) 0.67399(15) 0.0233(4) Uani 1 1 d .
H19A H 0.9680 0.5645 0.6556 0.035 Uiso 1 1 calc R
H19B H 0.8751 0.7136 0.6349 0.035 Uiso 1 1 calc R
H19C H 0.7648 0.6257 0.6564 0.035 Uiso 1 1 calc R
C20 C 1.0609(3) 0.6423(2) 0.81619(19) 0.0266(5) Uani 1 1 d .
H20A H 1.0769 0.6364 0.8915 0.040 Uiso 1 1 calc R
H20B H 1.0616 0.7233 0.7790 0.040 Uiso 1 1 calc R
H20C H 1.1538 0.5745 0.7938 0.040 Uiso 1 1 calc R

loop_
_atom_site_aniso_label
_atom_site_aniso_U_11
_atom_site_aniso_U_22
_atom_site_aniso_U_33
_atom_site_aniso_U_23
_atom_site_aniso_U_13
_atom_site_aniso_U_12
Ir1 0.01377(4) 0.01132(4) 0.01173(3) -0.00236(2) 0.00041(2) -0.00583(3)
P1 0.0147(2) 0.0119(2) 0.0141(2) -0.00303(16) 0.00110(17) -0.00604(18)
P2 0.0137(2) 0.0119(2) 0.0143(2) -0.00192(16) 0.00106(17) -0.00597(18)
N1 0.0172(8) 0.0156(7) 0.0140(7) -0.0027(6) 0.0009(6) -0.0081(6)
N2 0.0280(10) 0.0171(8) 0.0141(7) -0.0025(6) -0.0020(7) -0.0119(7)
C1 0.0182(10) 0.0186(9) 0.0153(8) -0.0069(7) 0.0010(7) -0.0071(8)
C2 0.0199(10) 0.0171(9) 0.0177(8) -0.0078(7) 0.0013(7) -0.0090(8)
C3 0.0164(9) 0.0197(9) 0.0136(8) -0.0024(7) 0.0002(7) -0.0057(8)
C4 0.0175(10) 0.0177(9) 0.0141(8) 0.0000(7) -0.0012(7) -0.0060(8)
C5 0.0178(10) 0.0146(9) 0.0209(9) -0.0031(7) 0.0016(7) -0.0041(7)
C6 0.0258(13) 0.0474(15) 0.0283(12) -0.0127(11) -0.0073(9) 0.0073(11)
C7 0.0226(12) 0.0148(10) 0.0762(19) -0.0123(11) 0.0066(12) -0.0032(9)
C8 0.0182(11) 0.0298(12) 0.0372(12) -0.0001(9) 0.0080(9) -0.0041(9)
C9 0.0176(10) 0.0155(9) 0.0175(8) -0.0030(7) 0.0038(7) -0.0086(7)
C10 0.0160(10) 0.0295(11) 0.0316(11) -0.0028(9) 0.0043(8) -0.0051(9)
C11 0.0280(12) 0.0441(13) 0.0213(10) -0.0114(9) 0.0080(9) -0.0217(11)
C12 0.0340(13) 0.0211(10) 0.0379(12) -0.0102(9) 0.0151(10) -0.0171(10)
C13 0.0153(9) 0.0208(9) 0.0184(9) -0.0013(7) 0.0010(7) -0.0090(8)
C14 0.0171(10) 0.0264(11) 0.0331(11) -0.0089(9) 0.0051(8) -0.0060(9)
C15 0.0241(11) 0.0292(11) 0.0281(11) 0.0040(9) 0.0045(9) -0.0157(9)
C16 0.0242(11) 0.0385(12) 0.0225(10) -0.0072(9) 0.0021(8) -0.0203(10)
C17 0.0159(9) 0.0140(9) 0.0216(9) -0.0034(7) 0.0013(7) -0.0039(7)
C18 0.0236(11) 0.0145(9) 0.0273(10) -0.0006(7) -0.0012(8) -0.0038(8)
C19 0.0274(11) 0.0185(10) 0.0221(10) -0.0066(7) 0.0065(8) -0.0047(8)
C20 0.0141(10) 0.0245(11) 0.0413(12) -0.0113(9) 0.0046(9) -0.0048(8)

loop_
_atom_type_symbol
_atom_type_description
_atom_type_scat_dispersion_real
_atom_type_scat_dispersion_imag
_atom_type_scat_source
C C 0.0033 0.0016 'International Tables Vol C Tables 4.2.6.8 and 6.1.1.4'
H H 0.0000 0.0000 'International Tables Vol C Tables 4.2.6.8 and 6.1.1.4'
N N 0.0061 0.0033 'International Tables Vol C Tables 4.2.6.8 and 6.1.1.4'
P P 0.1023 0.0942 'International Tables Vol C Tables 4.2.6.8 and 6.1.1.4'
Ir Ir -1.4442 7.9887 'International Tables Vol C Tables 4.2.6.8 and 6.1.1.4'

loop_
_geom_angle_atom_site_label_1
_geom_angle_atom_site_label_2
_geom_angle_atom_site_label_3
_geom_angle
N2 Ir1 N1 179.74(7)
N2 Ir1 P2 97.39(5)
N1 Ir1 P2 82.44(5)
N2 Ir1 P1 97.69(5)
N1 Ir1 P1 82.46(5)
P2 Ir1 P1 164.445(17)
C2 P1 C9 104.90(9)
C2 P1 C5 104.11(9)
C9 P1 C5 112.70(9)
C2 P1 Ir1 100.50(6)
C9 P1 Ir1 117.80(6)
C5 P1 Ir1 114.43(7)
C4 P2 C13 104.54(9)
C4 P2 C17 105.32(9)
C13 P2 C17 112.17(9)
C4 P2 Ir1 100.52(7)
C13 P2 Ir1 115.17(6)
C17 P2 Ir1 116.97(6)
C1 N1 C3 118.99(16)
C1 N1 Ir1 120.42(12)
C3 N1 Ir1 120.55(13)
Ir1 N2 H2A 129.8(18)
Ir1 N2 H2B 126.6(16)
H2A N2 H2B 104(2)
C2 C1 N1 122.04(17)
C2 C1 H1 119.0
N1 C1 H1 119.0
C1 C2 P1 114.52(15)
C1 C2 H2 122.7
P1 C2 H2 122.7
C4 C3 N1 121.62(17)
C4 C3 H3 119.2
N1 C3 H3 119.2
C3 C4 P2 114.87(14)
C3 C4 H4 122.6
P2 C4 H4 122.6
C6 C5 C7 110.3(2)
C6 C5 C8 108.0(2)
C7 C5 C8 107.71(18)
C6 C5 P1 111.14(14)
C7 C5 P1 113.88(15)
C8 C5 P1 105.43(13)
C5 C6 H6A 109.5
C5 C6 H6B 109.5
H6A C6 H6B 109.5
C5 C6 H6C 109.5
H6A C6 H6C 109.5
H6B C6 H6C 109.5
C5 C7 H7A 109.5
C5 C7 H7B 109.5
H7A C7 H7B 109.5
C5 C7 H7C 109.5
H7A C7 H7C 109.5
H7B C7 H7C 109.5
C5 C8 H8A 109.5
C5 C8 H8B 109.5
H8A C8 H8B 109.5
C5 C8 H8C 109.5
H8A C8 H8C 109.5
H8B C8 H8C 109.5
C11 C9 C12 109.93(17)
C11 C9 C10 108.35(17)
C12 C9 C10 108.16(18)
C11 C9 P1 110.63(14)
C12 C9 P1 114.91(14)
C10 C9 P1 104.52(13)
C9 C10 H10A 109.5
C9 C10 H10B 109.5
H10A C10 H10B 109.5
C9 C10 H10C 109.5
H10A C10 H10C 109.5
H10B C10 H10C 109.5
C9 C11 H11A 109.5
C9 C11 H11B 109.5
H11A C11 H11B 109.5
C9 C11 H11C 109.5
H11A C11 H11C 109.5
H11B C11 H11C 109.5
C9 C12 H12A 109.5
C9 C12 H12B 109.5
H12A C12 H12B 109.5
C9 C12 H12C 109.5
H12A C12 H12C 109.5
H12B C12 H12C 109.5
C16 C13 C14 108.34(17)
C16 C13 C15 110.47(18)
C14 C13 C15 107.66(17)
C16 C13 P2 110.65(14)
C14 C13 P2 104.70(14)
C15 C13 P2 114.65(14)
C13 C14 H14A 109.5
C13 C14 H14B 109.5
H14A C14 H14B 109.5
C13 C14 H14C 109.5
H14A C14 H14C 109.5
H14B C14 H14C 109.5
C13 C15 H15A 109.5
C13 C15 H15B 109.5
H15A C15 H15B 109.5
C13 C15 H15C 109.5
H15A C15 H15C 109.5
H15B C15 H15C 109.5
C13 C16 H16A 109.5
C13 C16 H16B 109.5
H16A C16 H16B 109.5
C13 C16 H16C 109.5
H16A C16 H16C 109.5
H16B C16 H16C 109.5
C19 C17 C18 109.78(16)
C19 C17 C20 107.91(17)
C18 C17 C20 109.33(17)
C19 C17 P2 110.26(13)
C18 C17 P2 114.51(14)
C20 C17 P2 104.75(13)
C17 C18 H18A 109.5
C17 C18 H18B 109.5
H18A C18 H18B 109.5
C17 C18 H18C 109.5
H18A C18 H18C 109.5
H18B C18 H18C 109.5
C17 C19 H19A 109.5
C17 C19 H19B 109.5
H19A C19 H19B 109.5
C17 C19 H19C 109.5
H19A C19 H19C 109.5
H19B C19 H19C 109.5
C17 C20 H20A 109.5
C17 C20 H20B 109.5
H20A C20 H20B 109.5
C17 C20 H20C 109.5
H20A C20 H20C 109.5
H20B C20 H20C 109.5

loop_
_geom_bond_atom_site_label_1
_geom_bond_atom_site_label_2
_geom_bond_distance
Ir1 N2 1.9521(17)
Ir1 N1 2.0194(15)
Ir1 P2 2.3086(5)
Ir1 P1 2.3116(5)
P1 C2 1.7955(19)
P1 C9 1.8835(19)
P1 C5 1.886(2)
P2 C4 1.7943(19)
P2 C13 1.880(2)
P2 C17 1.8839(19)
N1 C1 1.380(2)
N1 C3 1.385(2)
N2 H2A 0.83(3)
N2 H2B 0.86(3)
C1 C2 1.348(3)
C1 H1 0.9500
C2 H2 0.9500
C3 C4 1.344(3)
C3 H3 0.9500
C4 H4 0.9500
C5 C6 1.525(3)
C5 C7 1.527(3)
C5 C8 1.540(3)
C6 H6A 0.9800
C6 H6B 0.9800
C6 H6C 0.9800
C7 H7A 0.9800
C7 H7B 0.9800
C7 H7C 0.9800
C8 H8A 0.9800
C8 H8B 0.9800
C8 H8C 0.9800
C9 C11 1.530(3)
C9 C12 1.533(3)
C9 C10 1.538(3)
C10 H10A 0.9800
C10 H10B 0.9800
C10 H10C 0.9800
C11 H11A 0.9800
C11 H11B 0.9800
C11 H11C 0.9800
C12 H12A 0.9800
C12 H12B 0.9800
C12 H12C 0.9800
C13 C16 1.528(3)
C13 C14 1.535(3)
C13 C15 1.539(3)
C14 H14A 0.9800
C14 H14B 0.9800
C14 H14C 0.9800
C15 H15A 0.9800
C15 H15B 0.9800
C15 H15C 0.9800
C16 H16A 0.9800
C16 H16B 0.9800
C16 H16C 0.9800
C17 C19 1.534(3)
C17 C18 1.535(3)
C17 C20 1.543(3)
C18 H18A 0.9800
C18 H18B 0.9800
C18 H18C 0.9800
C19 H19A 0.9800
C19 H19B 0.9800
C19 H19C 0.9800
C20 H20A 0.9800
C20 H20B 0.9800
C20 H20C 0.9800

loop_
_geom_torsion_atom_site_label_1
_geom_torsion_atom_site_label_2
_geom_torsion_atom_site_label_3
_geom_torsion_atom_site_label_4
_geom_torsion
N2 Ir1 P1 C2 -178.47(8)
N1 Ir1 P1 C2 1.75(8)
P2 Ir1 P1 C2 15.72(10)
N2 Ir1 P1 C9 -65.30(9)
N1 Ir1 P1 C9 114.92(9)
P2 Ir1 P1 C9 128.89(9)
N2 Ir1 P1 C5 70.65(9)
N1 Ir1 P1 C5 -109.14(8)
P2 Ir1 P1 C5 -95.16(9)
N2 Ir1 P2 C4 -179.90(8)
N1 Ir1 P2 C4 -0.10(8)
P1 Ir1 P2 C4 -14.07(10)
N2 Ir1 P2 C13 -68.22(9)
N1 Ir1 P2 C13 111.57(8)
P1 Ir1 P2 C13 97.60(9)
N2 Ir1 P2 C17 66.77(9)
N1 Ir1 P2 C17 -113.43(9)
P1 Ir1 P2 C17 -127.41(9)
P2 Ir1 N1 C1 -177.95(15)
P1 Ir1 N1 C1 -1.70(14)
P2 Ir1 N1 C3 -0.25(14)
P1 Ir1 N1 C3 176.00(15)
C3 N1 C1 C2 -176.90(18)
Ir1 N1 C1 C2 0.8(3)
N1 C1 C2 P1 1.0(3)
C9 P1 C2 C1 -124.68(16)
C5 P1 C2 C1 116.72(16)
Ir1 P1 C2 C1 -1.98(16)
C1 N1 C3 C4 178.41(18)
Ir1 N1 C3 C4 0.7(3)
N1 C3 C4 P2 -0.7(3)
C13 P2 C4 C3 -119.21(16)
C17 P2 C4 C3 122.41(16)
Ir1 P2 C4 C3 0.46(16)
C2 P1 C5 C6 177.15(17)
C9 P1 C5 C6 64.04(19)
Ir1 P1 C5 C6 -74.14(17)
C2 P1 C5 C7 51.82(18)
C9 P1 C5 C7 -61.30(19)
Ir1 P1 C5 C7 160.52(15)
C2 P1 C5 C8 -66.04(16)
C9 P1 C5 C8 -179.16(14)
Ir1 P1 C5 C8 42.66(16)
C2 P1 C9 C11 175.12(14)
C5 P1 C9 C11 -72.24(16)
Ir1 P1 C9 C11 64.42(15)
C2 P1 C9 C12 -59.67(17)
C5 P1 C9 C12 52.96(18)
Ir1 P1 C9 C12 -170.38(13)
C2 P1 C9 C10 58.70(15)
C5 P1 C9 C10 171.33(14)
Ir1 P1 C9 C10 -52.01(15)
C4 P2 C13 C16 -173.68(14)
C17 P2 C13 C16 -60.07(16)
Ir1 P2 C13 C16 77.04(15)
C4 P2 C13 C14 69.80(14)
C17 P2 C13 C14 -176.59(13)
Ir1 P2 C13 C14 -39.48(14)
C4 P2 C13 C15 -47.94(17)
C17 P2 C13 C15 65.67(17)
Ir1 P2 C13 C15 -157.22(13)
C4 P2 C17 C19 -167.85(14)
C13 P2 C17 C19 79.03(16)
Ir1 P2 C17 C19 -57.25(16)
C4 P2 C17 C18 67.77(17)
C13 P2 C17 C18 -45.36(17)
Ir1 P2 C17 C18 178.36(12)
C4 P2 C17 C20 -51.99(15)
C13 P2 C17 C20 -165.11(13)
Ir1 P2 C17 C20 58.61(14)
